data_4115078
loop_
_publ_author_name
'Hisashi Tanaka'
'Hayao Kobayashi'
'Akiko Kobayashi'

_publ_section_title
;
 A Conducting Crystal Based on A Single-Component Paramagnetic Molecule,
 [Cu(dmdt)2] (dmdt = Dimethyltetrathiafulvalenedithiolate)
;
_journal_name_full 'Journal of the American Chemical Society'
_journal_page_first 10002
_journal_page_last 10003
_journal_paper_doi 10.1021/ja027024l
_journal_volume 124
_journal_year 2002
_chemical_formula_moiety 'C16 H12 Cu S12 '
_chemical_formula_sum 'C16 H12 Cu S12'
_chemical_formula_weight 652.54
_space_group_IT_number 15
_symmetry_cell_setting monoclinic
_symmetry_Int_Tables_number 15
_symmetry_space_group_name_Hall '-C 2yc'
_symmetry_space_group_name_H-M 'C 1 2/c 1'
_cell_angle_alpha 90
_cell_angle_beta 91.38(1)
_cell_angle_gamma 90
_cell_formula_units_Z 4
_cell_length_a 24.24(2)
_cell_length_b 8.250(6)
_cell_length_c 11.500(8)
_cell_measurement_reflns_used 1785
_cell_measurement_temperature 293.1
_cell_measurement_theta_max 27.5
_cell_measurement_theta_min 3.1
_cell_volume 2299(3)
_computing_cell_refinement CRYSTALCLEAR
_computing_data_collection CRYSTALCLEAR
_computing_data_reduction 'teXsan Ver. 1.11'
_computing_publication_material 'teXsan Ver. 1.11'
_computing_structure_refinement 'teXsan Ver. 1.10'
_computing_structure_solution SIR97
_diffrn_detector_area_resol_mean 14.63
_diffrn_measured_fraction_theta_full 0.9989
_diffrn_measured_fraction_theta_max 0.9989
_diffrn_measurement_device_type 'Rigaku/MSC Mercury CCD'
_diffrn_measurement_method \w
_diffrn_radiation_type 'Mo K\a'
_diffrn_radiation_wavelength 0.7107
_diffrn_reflns_av_R_equivalents 0.075
_diffrn_reflns_limit_h_max 31
_diffrn_reflns_limit_h_min -24
_diffrn_reflns_limit_k_max 10
_diffrn_reflns_limit_k_min -9
_diffrn_reflns_limit_l_max 11
_diffrn_reflns_limit_l_min -14
_diffrn_reflns_number 2641
_diffrn_reflns_theta_full 27.48
_diffrn_reflns_theta_max 27.48
_exptl_absorpt_coefficient_mu 2.045
_exptl_absorpt_correction_T_max 0.980
_exptl_absorpt_correction_T_min 0.980
_exptl_absorpt_correction_type none
_exptl_absorpt_process_details Coppens_numerical
_exptl_crystal_colour black
_exptl_crystal_density_diffrn 1.885
_exptl_crystal_description plate
_exptl_crystal_size_max 0.120
_exptl_crystal_size_mid 0.070
_exptl_crystal_size_min 0.010
_refine_diff_density_max 1.61
_refine_diff_density_min -1.36
_refine_ls_extinction_method none
_refine_ls_goodness_of_fit_ref 0.924
_refine_ls_hydrogen_treatment noref
_refine_ls_number_parameters 132
_refine_ls_number_reflns 2637
_refine_ls_R_factor_gt 0.0554
_refine_ls_shift/su_max 0.0049
_refine_ls_structure_factor_coef Fsqd
_refine_ls_weighting_details 'w = 1/[\s^2^(Fo^2^) + (0.00800(Max(Fo^2^,0) + 2Fc^2^)/3)^2^]'
_refine_ls_weighting_scheme calc
_refine_ls_wR_factor_ref 0.0949
_reflns_number_gt 1230
_reflns_number_total 2641
_reflns_threshold_expression F^2^>2.0\s(F^2^)
_cod_data_source_file ja027024l_s1_1.cif
_cod_data_source_block '_[Cu(dmdt)2]'
_cod_original_cell_volume 2299(2)
_cod_original_formula_sum 'C16 H12 Cu S12 '
_cod_database_code 4115078

loop_
_symmetry_equiv_pos_as_xyz
x,y,z
-x,y,1/2-z
-x,-y,-z
x,-y,1/2+z
1/2+x,1/2+y,z
1/2-x,1/2+y,1/2-z
1/2-x,1/2-y,-z
1/2+x,1/2-y,1/2+z

loop_
_atom_site_label
_atom_site_type_symbol
_atom_site_fract_x
_atom_site_fract_y
_atom_site_fract_z
_atom_site_U_iso_or_equiv
_atom_site_adp_type
_atom_site_occupancy
_atom_site_calc_flag
_atom_site_refinement_flags
Cu1 Cu 0.5000 0.4041(1) 0.2500 0.0404(3) Uani 1.00 d S
S1 S 0.57757(6) 0.2834(2) 0.3243(1) 0.0428(4) Uani 1.00 d .
S2 S 0.54756(5) 0.5390(2) 0.1107(1) 0.0372(4) Uani 1.00 d .
S3 S 0.69270(5) 0.2995(2) 0.2447(1) 0.0382(4) Uani 1.00 d .
S4 S 0.66628(5) 0.5274(2) 0.0562(1) 0.0350(4) Uani 1.00 d .
S5 S 0.81959(6) 0.2878(2) 0.1646(1) 0.0402(4) Uani 1.00 d .
S6 S 0.79467(5) 0.5197(2) -0.0209(1) 0.0401(4) Uani 1.00 d .
C1 C 0.6238(2) 0.3591(6) 0.2307(4) 0.028(1) Uani 1.00 d .
C2 C 0.6107(2) 0.4653(6) 0.1414(4) 0.029(1) Uani 1.00 d .
C3 C 0.7167(2) 0.4125(6) 0.1281(4) 0.033(1) Uani 1.00 d .
C4 C 0.7694(2) 0.4068(6) 0.0954(4) 0.030(1) Uani 1.00 d .
C5 C 0.8747(2) 0.3516(6) 0.0797(4) 0.034(2) Uani 1.00 d .
C6 C 0.8634(2) 0.4558(6) -0.0050(4) 0.031(1) Uani 1.00 d .
C7 C 0.9300(2) 0.2831(7) 0.1119(4) 0.046(2) Uani 1.00 d .
C8 C 0.9037(2) 0.5256(6) -0.0877(5) 0.045(2) Uani 1.00 d .
H1 H 0.9266 0.2116 0.1761 0.0555 Uiso 1.00 calc .
H2 H 0.9441 0.2254 0.0476 0.0555 Uiso 1.00 calc .
H3 H 0.9546 0.3688 0.1326 0.0555 Uiso 1.00 calc .
H4 H 0.9205 0.4405 -0.1298 0.0546 Uiso 1.00 calc .
H5 H 0.8849 0.5964 -0.1405 0.0546 Uiso 1.00 calc .
H6 H 0.9312 0.5844 -0.0455 0.0546 Uiso 1.00 calc .

loop_
_atom_site_aniso_label
_atom_site_aniso_U_11
_atom_site_aniso_U_22
_atom_site_aniso_U_33
_atom_site_aniso_U_12
_atom_site_aniso_U_13
_atom_site_aniso_U_23
Cu1 0.0272(5) 0.0524(7) 0.0419(5) 0.0000 0.0093(4) 0.0000
S1 0.0359(8) 0.0524(10) 0.0406(8) 0.0073(8) 0.0123(6) 0.0137(7)
S2 0.0235(7) 0.0497(9) 0.0384(7) 0.0053(7) 0.0050(6) 0.0071(7)
S3 0.0290(7) 0.0515(9) 0.0343(7) 0.0088(7) 0.0027(6) 0.0080(7)
S4 0.0246(7) 0.0383(8) 0.0425(8) 0.0032(7) 0.0071(6) 0.0079(7)
S5 0.0305(8) 0.0513(10) 0.0390(8) 0.0059(8) 0.0041(6) 0.0096(7)
S6 0.0285(8) 0.0431(9) 0.0490(8) 0.0012(7) 0.0076(7) 0.0105(7)
C1 0.023(3) 0.032(3) 0.029(3) 0.002(2) 0.000(2) -0.013(2)
C2 0.016(2) 0.042(3) 0.030(3) -0.002(2) 0.012(2) -0.009(3)
C3 0.037(3) 0.030(3) 0.034(3) -0.004(3) 0.007(2) -0.003(3)
C4 0.036(3) 0.023(3) 0.030(3) 0.000(3) -0.002(2) -0.003(2)
C5 0.026(3) 0.038(3) 0.040(3) 0.001(3) 0.006(2) -0.010(3)
C6 0.026(3) 0.025(3) 0.041(3) -0.001(2) 0.003(2) 0.000(3)
C7 0.035(3) 0.066(4) 0.037(3) 0.008(3) 0.000(3) -0.001(3)
C8 0.046(4) 0.041(3) 0.050(3) -0.002(3) 0.003(3) 0.000(3)

loop_
_atom_type_symbol
_atom_type_description
_atom_type_scat_dispersion_real
_atom_type_scat_dispersion_imag
_atom_type_scat_source
C C 0.003 0.002
;International Tables for Crystallography
(1992, Vol. C, Tables 4.2.6.8 and 6.1.1.1)
;
H H 0.000 0.000
;International Tables for Crystallography
(1992, Vol. C, Table 6.1.1.2)
;
S S 0.125 0.123
;International Tables for Crystallography
(1992, Vol. C, Tables 4.2.6.8 and 6.1.1.1)
;
Cu Cu 0.320 1.265
;International Tables for Crystallography
(1992, Vol. C, Tables 4.2.6.8 and 6.1.1.1)
;

loop_
_geom_angle_atom_site_label_1
_geom_angle_atom_site_label_2
_geom_angle_atom_site_label_3
_geom_angle
_geom_angle_site_symmetry_1
_geom_angle_site_symmetry_3
_geom_angle_publ_flag
S1 CU1 S1 128.11(9) . 2_655 yes
S1 CU1 S2 92.86(6) . . yes
S1 CU1 S2 112.10(5) . 2_655 yes
S1 CU1 S2 112.10(5) 2_655 . yes
S1 CU1 S2 92.86(6) 2_655 2_655 yes
S2 CU1 S2 121.72(8) . 2_655 yes
CU1 S1 C1 98.8(2) . . yes
CU1 S2 C2 98.6(2) . . yes
C1 S3 C3 96.6(2) . . yes
C2 S4 C3 96.6(2) . . yes
C4 S5 C5 96.3(2) . . yes
C4 S6 C6 96.3(2) . . yes
S1 C1 S3 119.0(3) . . yes
S1 C1 C2 124.3(4) . . yes
S3 C1 C2 116.7(3) . . yes
S2 C2 S4 119.0(3) . . yes
S2 C2 C1 125.3(3) . . yes
S4 C2 C1 115.7(3) . . yes
S3 C3 S4 114.4(3) . . yes
S3 C3 C4 122.3(4) . . yes
S4 C3 C4 123.3(4) . . yes
S5 C4 S6 113.2(3) . . yes
S5 C4 C3 123.5(4) . . yes
S6 C4 C3 123.3(4) . . yes
S5 C5 C6 117.3(4) . . yes
S5 C5 C7 116.1(4) . . yes
C6 C5 C7 126.7(5) . . yes
S6 C6 C5 116.9(4) . . yes
S6 C6 C8 116.8(4) . . yes
C5 C6 C8 126.3(5) . . yes

loop_
_geom_bond_atom_site_label_1
_geom_bond_atom_site_label_2
_geom_bond_distance
_geom_bond_site_symmetry_2
_geom_bond_publ_flag
CU1 S1 2.276(2) . yes
CU1 S1 2.276(2) 2_655 yes
CU1 S2 2.285(1) . yes
CU1 S2 2.285(1) 2_655 yes
S1 C1 1.691(5) . yes
S2 C2 1.676(5) . yes
S3 C1 1.745(5) . yes
S3 C3 1.745(5) . yes
S4 C2 1.761(4) . yes
S4 C3 1.740(5) . yes
S5 C4 1.741(5) . yes
S5 C5 1.754(5) . yes
S6 C4 1.753(5) . yes
S6 C6 1.752(5) . yes
C1 C2 1.381(6) . yes
C3 C4 1.340(6) . yes
C5 C6 1.322(6) . yes
C5 C7 1.495(7) . yes
C6 C8 1.495(7) . yes

loop_
_geom_contact_atom_site_label_1
_geom_contact_atom_site_label_2
_geom_contact_distance
_geom_contact_site_symmetry_2
S2 S2 3.455(3) 3_665
S2 C7 3.490(6) 5_455
C4 C4 3.507(9) 7_655
